data_7113834
loop_
_publ_author_name
'Jones, Simon C.'
'O'Hare, Dermot'

_publ_section_title
;
 [V(\h5-C5H5)]2C8H6: a bimetallic pentalene-bridged complex with
 multiple bonding between the metal atoms
;
_journal_coden_ASTM CHCOFS
_journal_issue 17
_journal_name_full
;
 Chemical Communications (Cambridge, United Kingdom)
;
_journal_page_first 2208
_journal_page_last 2209
_journal_paper_doi 10.1039/b306688f
_journal_year 2003
_chemical_compound_source 'synthesis as described'
_chemical_formula_moiety 'C18 H16 V2'
_chemical_formula_structural 'C18 H16 V2'
_chemical_formula_sum 'C18 H16 V2'
_chemical_formula_weight 334.19
_space_group_IT_number 14
_symmetry_cell_setting monoclinic
_symmetry_Int_Tables_number 14
_symmetry_space_group_name_Hall '-P 2yab'
_symmetry_space_group_name_H-M 'P 1 21/a 1'
_atom_sites_solution_hydrogens geom
_atom_sites_solution_primary direct
_atom_sites_solution_secondary difmap
_audit_conform_dict_location ftp://ftp.iucr.org/cifdics/cif_core.dic
_audit_conform_dict_name cif_core.dic
_audit_conform_dict_version 2.1
_audit_creation_date 2002-07-03T12:41:43-00:00
_audit_creation_method 'WinGX routine CIF_UPDATE'
_cell_angle_alpha 90
_cell_angle_beta 102.4650(10)
_cell_angle_gamma 90
_cell_formula_units_Z 4
_cell_length_a 11.5324(3)
_cell_length_b 7.7618(2)
_cell_length_c 15.9992(5)
_cell_measurement_reflns_used 3086
_cell_measurement_temperature 150(2)
_cell_measurement_theta_max 27.485
_cell_measurement_theta_min 5.097
_cell_measurement_wavelength 0.71073
_cell_volume 1398.37(7)
_computing_molecular_graphics 'Ortep-3 for Windows (Farrugia, 1997)'
_computing_publication_material 'WinGX publication routines (Farrugia, 1999)'
_computing_structure_refinement 'SHELXL-97 (Sheldrick, 1997)'
_diffrn_ambient_temperature 150(2)
_diffrn_measured_fraction_theta_full 0.99
_diffrn_measured_fraction_theta_max 0.99
_diffrn_radiation_monochromator graphite
_diffrn_radiation_probe x-ray
_diffrn_radiation_type MoK\a
_diffrn_radiation_wavelength 0.71073
_diffrn_reflns_av_R_equivalents 0.0262
_diffrn_reflns_av_unetI/netI 0.0453
_diffrn_reflns_limit_h_max 14
_diffrn_reflns_limit_h_min -14
_diffrn_reflns_limit_k_max 9
_diffrn_reflns_limit_k_min -10
_diffrn_reflns_limit_l_max 20
_diffrn_reflns_limit_l_min -20
_diffrn_reflns_number 5330
_diffrn_reflns_theta_full 27.43
_diffrn_reflns_theta_max 27.43
_diffrn_reflns_theta_min 5.22
_exptl_absorpt_coefficient_mu 1.321
_exptl_crystal_colour 'dark green'
_exptl_crystal_density_diffrn 1.587
_exptl_crystal_density_method 'not measured'
_exptl_crystal_description prism
_exptl_crystal_F_000 680
_exptl_crystal_size_max 0.3
_exptl_crystal_size_mid 0.2
_exptl_crystal_size_min 0.1
_refine_diff_density_max 0.266
_refine_diff_density_min -0.302
_refine_diff_density_rms 0.058
_refine_ls_extinction_coef 0.0057(14)
_refine_ls_extinction_expression Fc^*^=kFc[1+0.001xFc^2^\l^3^/sin(2\q)]^-1/4^
_refine_ls_extinction_method SHELXL
_refine_ls_goodness_of_fit_ref 1.022
_refine_ls_hydrogen_treatment mixed
_refine_ls_matrix_type full
_refine_ls_number_parameters 182
_refine_ls_number_reflns 3146
_refine_ls_number_restraints 0
_refine_ls_restrained_S_all 1.022
_refine_ls_R_factor_all 0.054
_refine_ls_R_factor_gt 0.0329
_refine_ls_shift/su_max 0.001
_refine_ls_shift/su_mean 0
_refine_ls_structure_factor_coef Fsqd
_refine_ls_weighting_details 'calc w=1/[\s^2^(Fo^2^)+(0.0326P)^2^+0.4038P] where P=(Fo^2^+2Fc^2^)/3'
_refine_ls_weighting_scheme calc
_refine_ls_wR_factor_gt 0.0705
_refine_ls_wR_factor_ref 0.0787
_reflns_number_gt 2420
_reflns_number_total 3146
_reflns_threshold_expression >2sigma(I)
_cod_duplicate_entry 7103893
_cod_data_source_file b306688f.txt
_cod_data_source_block scj354
_cod_original_cell_volume 1398.36(7)
_cod_original_sg_symbol_H-M 'P 21/a'
_cod_database_code 7113834

loop_
_symmetry_equiv_pos_as_xyz
'x, y, z'
'-x+1/2, y+1/2, -z'
'-x, -y, -z'
'x-1/2, -y-1/2, z'

loop_
_atom_site_label
_atom_site_type_symbol
_atom_site_fract_x
_atom_site_fract_y
_atom_site_fract_z
_atom_site_U_iso_or_equiv
_atom_site_adp_type
_atom_site_occupancy
_atom_site_symmetry_multiplicity
_atom_site_calc_flag
_atom_site_refinement_flags
C4 C 0.5291(2) 0.6642(3) 0.16929(15) 0.0433(6) Uani 1 1 d .
H4 H 0.5826 0.6679 0.1318 0.052 Uiso 1 1 calc R
C8 C 0.55644(19) 0.6124(3) 0.25759(13) 0.0323(5) Uani 1 1 d .
C6 C 0.3539(2) 0.6676(3) 0.21701(17) 0.0474(6) Uani 1 1 d .
H6 H 0.2714 0.6743 0.2163 0.057 Uiso 1 1 calc R
C1 C 0.4757(2) 0.5893(3) 0.37858(15) 0.0445(6) Uani 1 1 d .
H1 H 0.4214 0.5764 0.4151 0.053 Uiso 1 1 calc R
C3 C 0.6512(2) 0.5885(3) 0.33107(15) 0.0425(6) Uani 1 1 d .
H3 H 0.7332 0.5757 0.3311 0.051 Uiso 1 1 calc R
C7 C 0.44626(19) 0.6142(3) 0.28759(14) 0.0345(5) Uani 1 1 d .
C2 C 0.5996(2) 0.5876(3) 0.40313(15) 0.0500(6) Uani 1 1 d .
H2 H 0.6432 0.5861 0.4608 0.06 Uiso 1 1 calc R
C5 C 0.4087(2) 0.7081(3) 0.14917(17) 0.0524(7) Uani 1 1 d .
H5 H 0.3693 0.7585 0.0966 0.063 Uiso 1 1 calc R
C19 C 0.4205(2) 0.2630(3) 0.05468(15) 0.0493(6) Uani 1 1 d .
H19 H 0.487 0.2597 0.0285 0.059 Uiso 1 1 calc R
C14 C 0.5994(3) 0.0810(3) 0.29671(18) 0.0543(7) Uani 1 1 d .
H14 H 0.6127 0.0494 0.2422 0.065 Uiso 1 1 calc R
C15 C 0.3273(2) 0.3771(3) 0.03568(16) 0.0530(7) Uani 1 1 d .
H15 H 0.3187 0.4661 -0.006 0.064 Uiso 1 1 calc R
C16 C 0.2486(2) 0.3411(4) 0.0870(2) 0.0647(8) Uani 1 1 d .
H16 H 0.1766 0.4007 0.0867 0.078 Uiso 1 1 calc R
C10 C 0.4929(3) 0.0672(3) 0.3226(2) 0.0574(7) Uani 1 1 d .
H10 H 0.4204 0.0247 0.2891 0.069 Uiso 1 1 calc R
C13 C 0.6841(2) 0.1496(4) 0.36445(19) 0.0599(8) Uani 1 1 d .
H13 H 0.7649 0.1729 0.3643 0.072 Uiso 1 1 calc R
C12 C 0.6279(3) 0.1775(4) 0.43255(17) 0.0621(8) Uani 1 1 d .
H12 H 0.6638 0.2234 0.487 0.075 Uiso 1 1 calc R
C11 C 0.5104(3) 0.1263(4) 0.4063(2) 0.0629(8) Uani 1 1 d .
H11 H 0.4519 0.1309 0.4398 0.075 Uiso 1 1 calc R
C17 C 0.2927(3) 0.2027(4) 0.13933(19) 0.0740(10) Uani 1 1 d .
H17 H 0.2567 0.1509 0.1812 0.089 Uiso 1 1 calc R
C18 C 0.4007(3) 0.1534(3) 0.11866(18) 0.0615(8) Uani 1 1 d .
H18 H 0.4508 0.0618 0.1439 0.074 Uiso 1 1 calc R
V1 V 0.54123(3) 0.35317(4) 0.32293(2) 0.02965(13) Uani 1 1 d .
V2 V 0.42148(3) 0.42590(4) 0.17462(2) 0.02863(13) Uani 1 1 d .

loop_
_atom_site_aniso_label
_atom_site_aniso_U_11
_atom_site_aniso_U_22
_atom_site_aniso_U_33
_atom_site_aniso_U_23
_atom_site_aniso_U_13
_atom_site_aniso_U_12
C4 0.0588(15) 0.0342(12) 0.0344(13) 0.0038(10) 0.0048(11) -0.0148(11)
C8 0.0353(11) 0.0295(11) 0.0302(12) -0.0003(9) 0.0028(9) -0.0095(9)
C6 0.0418(13) 0.0304(12) 0.0645(18) -0.0051(11) -0.0011(12) 0.0073(10)
C1 0.0573(15) 0.0418(13) 0.0390(14) -0.0119(10) 0.0206(12) -0.0115(11)
C3 0.0346(12) 0.0490(14) 0.0401(14) 0.0002(11) -0.0001(10) -0.0151(10)
C7 0.0380(12) 0.0262(10) 0.0384(13) -0.0079(9) 0.0066(10) -0.0019(9)
C2 0.0641(17) 0.0507(15) 0.0300(13) -0.0064(11) -0.0016(11) -0.0214(12)
C5 0.0688(17) 0.0266(12) 0.0491(16) 0.0064(11) -0.0152(13) -0.0007(12)
C19 0.0511(14) 0.0605(16) 0.0347(14) -0.0172(12) 0.0056(11) 0.0002(12)
C14 0.0713(19) 0.0415(14) 0.0518(17) 0.0049(12) 0.0172(15) 0.0184(13)
C15 0.0673(18) 0.0495(14) 0.0311(14) -0.0052(11) -0.0138(12) 0.0007(13)
C16 0.0349(13) 0.085(2) 0.067(2) -0.0338(17) -0.0066(13) -0.0078(13)
C10 0.0658(18) 0.0339(13) 0.069(2) 0.0182(13) 0.0076(15) -0.0013(12)
C13 0.0420(14) 0.0624(18) 0.074(2) 0.0134(15) 0.0085(14) 0.0228(13)
C12 0.079(2) 0.0616(17) 0.0387(15) 0.0117(12) -0.0038(14) 0.0294(15)
C11 0.0712(19) 0.0586(17) 0.068(2) 0.0384(15) 0.0343(16) 0.0210(14)
C17 0.098(2) 0.076(2) 0.0518(19) -0.0265(16) 0.0251(17) -0.062(2)
C18 0.095(2) 0.0305(13) 0.0456(17) -0.0119(11) -0.0152(15) 0.0022(13)
V1 0.0288(2) 0.0315(2) 0.0273(2) 0.00295(14) 0.00324(15) -0.00003(14)
V2 0.0296(2) 0.0256(2) 0.0278(2) -0.00190(14) -0.00022(14) -0.00189(14)

loop_
_atom_type_symbol
_atom_type_description
_atom_type_scat_dispersion_real
_atom_type_scat_dispersion_imag
_atom_type_scat_source
C C 0.0033 0.0016 'International Tables Vol C Tables 4.2.6.8 and 6.1.1.4'
H H 0 0 'International Tables Vol C Tables 4.2.6.8 and 6.1.1.4'
V V 0.3005 0.5294 'International Tables Vol C Tables 4.2.6.8 and 6.1.1.4'

loop_
_geom_angle_atom_site_label_1
_geom_angle_atom_site_label_2
_geom_angle_atom_site_label_3
_geom_angle
C5 C4 C8 106.9(2)
C5 C4 V2 71.28(13)
C8 C4 V2 74.77(12)
C3 C8 C4 144.0(2)
C3 C8 C7 107.27(18)
C4 C8 C7 107.48(19)
C3 C8 V1 68.44(12)
C4 C8 V1 132.23(14)
C7 C8 V1 72.50(12)
C3 C8 V2 133.37(15)
C4 C8 V2 68.56(11)
C7 C8 V2 70.65(11)
V1 C8 V2 66.77(5)
C5 C6 C7 106.9(2)
C5 C6 V2 72.72(14)
C7 C6 V2 75.14(12)
C2 C1 C7 106.9(2)
C2 C1 V1 72.06(14)
C7 C1 V1 74.53(12)
C2 C3 C8 106.9(2)
C2 C3 V1 72.88(13)
C8 C3 V1 74.48(12)
C1 C7 C6 144.1(2)
C1 C7 C8 107.56(19)
C6 C7 C8 107.2(2)
C1 C7 V2 132.48(15)
C6 C7 V2 67.62(12)
C8 C7 V2 72.68(11)
C1 C7 V1 68.78(13)
C6 C7 V1 132.55(15)
C8 C7 V1 70.75(12)
V2 C7 V1 66.83(6)
C1 C2 C3 110.9(2)
C1 C2 V1 71.60(13)
C3 C2 V1 70.32(13)
C4 C5 C6 111.0(2)
C4 C5 V2 72.24(12)
C6 C5 V2 70.24(13)
C15 C19 C18 108.2(3)
C15 C19 V2 72.10(14)
C18 C19 V2 72.10(14)
C10 C14 C13 108.3(3)
C10 C14 V1 72.62(14)
C13 C14 V1 71.89(14)
C19 C15 C16 108.8(3)
C19 C15 V2 72.97(13)
C16 C15 V2 71.91(15)
C15 C16 C17 108.3(3)
C15 C16 V2 72.90(14)
C17 C16 V2 72.21(15)
C14 C10 C11 108.0(3)
C14 C10 V1 72.17(14)
C11 C10 V1 72.10(15)
C14 C13 C12 107.4(2)
C14 C13 V1 72.38(14)
C12 C13 V1 72.06(14)
C11 C12 C13 107.8(3)
C11 C12 V1 72.56(14)
C13 C12 V1 72.12(14)
C12 C11 C10 108.5(3)
C12 C11 V1 72.01(15)
C10 C11 V1 72.56(14)
C16 C17 C18 107.2(3)
C16 C17 V2 72.20(15)
C18 C17 V2 72.64(14)
C19 C18 C17 107.6(3)
C19 C18 V2 72.68(14)
C17 C18 V2 71.39(14)
C3 V1 C1 62.55(9)
C3 V1 C2 36.80(9)
C1 V1 C2 36.34(9)
C3 V1 C12 107.37(10)
C1 V1 C12 108.28(10)
C2 V1 C12 91.00(10)
C3 V1 C13 100.74(10)
C1 V1 C13 137.51(10)
C2 V1 C13 106.68(10)
C12 V1 C13 35.83(10)
C3 V1 C11 139.67(11)
C1 V1 C11 106.90(10)
C2 V1 C11 110.91(11)
C12 V1 C11 35.43(10)
C13 V1 C11 59.20(10)
C3 V1 C14 125.99(10)
C1 V1 C14 165.57(9)
C2 V1 C14 142.32(10)
C12 V1 C14 59.30(10)
C13 V1 C14 35.72(10)
C11 V1 C14 58.82(10)
C3 V1 C10 159.65(10)
C1 V1 C10 133.78(10)
C2 V1 C10 146.14(10)
C12 V1 C10 59.11(11)
C13 V1 C10 59.19(10)
C11 V1 C10 35.34(10)
C14 V1 C10 35.21(10)
C3 V1 C8 37.09(8)
C1 V1 C8 61.86(8)
C2 V1 C8 60.39(8)
C12 V1 C8 144.46(10)
C13 V1 C8 128.38(9)
C11 V1 C8 168.76(9)
C14 V1 C8 132.40(9)
C10 V1 C8 153.30(9)
C3 V1 C7 61.74(8)
C1 V1 C7 36.69(8)
C2 V1 C7 59.85(8)
C12 V1 C7 144.96(9)
C13 V1 C7 162.48(9)
C11 V1 C7 133.87(9)
C14 V1 C7 155.18(9)
C10 V1 C7 138.29(9)
C8 V1 C7 36.75(8)
C3 V1 V2 93.49(6)
C1 V1 V2 91.58(7)
C2 V1 V2 112.94(7)
C12 V1 V2 156.03(8)
C13 V1 V2 129.85(8)
C11 V1 V2 126.58(9)
C14 V1 V2 98.99(7)
C10 V1 V2 97.51(8)
C8 V1 V2 57.18(5)
C7 V1 V2 56.20(5)
C6 V2 C5 37.04(10)
C6 V2 C4 62.77(10)
C5 V2 C4 36.48(9)
C6 V2 C16 96.62(10)
C5 V2 C16 99.06(11)
C4 V2 C16 129.44(11)
C6 V2 C17 118.15(12)
C5 V2 C17 133.67(13)
C4 V2 C17 163.36(10)
C16 V2 C17 35.59(11)
C6 V2 C15 108.45(9)
C5 V2 C15 89.22(9)
C4 V2 C15 104.53(9)
C16 V2 C15 35.19(10)
C17 V2 C15 58.94(10)
C6 V2 C18 153.71(11)
C5 V2 C18 147.14(10)
C4 V2 C18 139.50(11)
C16 V2 C18 59.15(11)
C17 V2 C18 35.98(11)
C15 V2 C18 58.57(9)
C6 V2 C7 37.24(8)
C5 V2 C7 60.62(9)
C4 V2 C7 61.83(8)
C16 V2 C7 127.88(9)
C17 V2 C7 130.18(9)
C15 V2 C7 145.52(9)
C18 V2 C7 151.85(9)
C6 V2 C19 142.29(10)
C5 V2 C19 113.62(10)
C4 V2 C19 109.01(9)
C16 V2 C19 58.65(10)
C17 V2 C19 59.17(10)
C15 V2 C19 34.93(9)
C18 V2 C19 35.22(10)
C7 V2 C19 170.65(9)
C6 V2 C8 61.92(8)
C5 V2 C8 60.06(8)
C4 V2 C8 36.68(8)
C16 V2 C8 157.50(10)
C17 V2 C8 159.90(10)
C15 V2 C8 141.16(9)
C18 V2 C8 143.19(10)
C7 V2 C8 36.67(7)
C19 V2 C8 134.67(8)
C6 V2 V1 93.39(7)
C5 V2 V1 113.01(7)
C4 V2 V1 91.44(6)
C16 V2 V1 137.73(10)
C17 V2 V1 104.91(9)
C15 V2 V1 157.07(7)
C18 V2 V1 98.64(7)
C7 V2 V1 56.97(6)
C19 V2 V1 124.21(7)
C8 V2 V1 56.06(5)

loop_
_geom_bond_atom_site_label_1
_geom_bond_atom_site_label_2
_geom_bond_distance
C4 C5 1.398(3)
C4 C8 1.437(3)
C4 V2 2.239(2)
C8 C3 1.434(3)
C8 C7 1.452(3)
C8 V1 2.291(2)
C8 V2 2.321(2)
C6 C5 1.405(4)
C6 C7 1.436(3)
C6 V2 2.195(2)
C1 C2 1.398(3)
C1 C7 1.435(3)
C1 V1 2.239(2)
C3 C2 1.407(3)
C3 V1 2.212(2)
C7 V2 2.294(2)
C7 V1 2.315(2)
C2 V1 2.245(2)
C5 V2 2.227(2)
C19 C15 1.375(3)
C19 C18 1.387(4)
C19 V2 2.296(2)
C14 C10 1.382(4)
C14 C13 1.398(4)
C14 V1 2.282(2)
C15 C16 1.378(4)
C15 V2 2.285(2)
C16 C17 1.389(4)
C16 V2 2.273(2)
C10 C11 1.387(4)
C10 V1 2.288(2)
C13 C12 1.400(4)
C13 V1 2.276(2)
C12 C11 1.387(4)
C12 V1 2.275(2)
C11 V1 2.282(2)
C17 C18 1.409(4)
C17 V2 2.273(2)
C18 V2 2.289(2)
V1 V2 2.5380(5)
